data_7061044
loop_
_publ_author_name
'Guo, Shengmei'
'Zhang, Gaobin'
'Chen, Fangjie'
'Ni, Yingyong'
'Huang, Jianyan'
'Kong, Lin'
'Yang, Jiaxiang'

_publ_section_title
;
 Multi-stimuli responsive properties and structure--property studies of
 tetraphenylethylene functionalized arylimidazole derivatives
;
_journal_issue 45
_journal_name_full 'New Journal of Chemistry'
_journal_page_first 21327
_journal_page_last 21333
_journal_paper_doi 10.1039/D1NJ04428A
_journal_volume 45
_journal_year 2021
_chemical_formula_moiety 'C55 H36 N4, C H2 Cl2'
_chemical_formula_sum 'C56 H38 Cl2 N4'
_chemical_formula_weight 837.80
_space_group_crystal_system triclinic
_space_group_IT_number 2
_space_group_name_Hall '-P 1'
_space_group_name_H-M_alt 'P -1'
_atom_sites_solution_hydrogens geom
_atom_sites_solution_primary dual
_audit_creation_date 2020-08-07
_audit_creation_method
;
Olex2 1.2
(compiled 2018.05.29 svn.r3508 for OlexSys, GUI svn.r5506)
;
_audit_update_record
;
2020-12-02 deposited with the CCDC.	2021-10-18 downloaded from the CCDC.
;
_cell_angle_alpha 70.51
_cell_angle_beta 86.90
_cell_angle_gamma 64.39
_cell_formula_units_Z 2
_cell_length_a 12.057
_cell_length_b 12.616
_cell_length_c 16.803
_cell_measurement_reflns_used 573
_cell_measurement_temperature 293(2)
_cell_measurement_theta_max 65.40
_cell_measurement_theta_min 7.90
_cell_volume 2160.507
_computing_molecular_graphics 'Olex2 (Dolomanov et al., 2009)'
_computing_publication_material 'Olex2 (Dolomanov et al., 2009)'
_computing_structure_refinement 'ShelXL (Sheldrick, 2015)'
_computing_structure_solution 'ShelXT (Sheldrick, 2015)'
_diffrn_ambient_temperature 293(2)
_diffrn_measured_fraction_theta_full 0.974
_diffrn_measured_fraction_theta_max 0.965
_diffrn_measurement_device_type 'STOE STADIVARI'
_diffrn_radiation_type CuK\a
_diffrn_radiation_wavelength 1.54186
_diffrn_reflns_av_R_equivalents 0.0193
_diffrn_reflns_av_unetI/netI 0.0190
_diffrn_reflns_Laue_measured_fraction_full 0.974
_diffrn_reflns_Laue_measured_fraction_max 0.965
_diffrn_reflns_limit_h_max 11
_diffrn_reflns_limit_h_min -14
_diffrn_reflns_limit_k_max 14
_diffrn_reflns_limit_k_min -14
_diffrn_reflns_limit_l_max 15
_diffrn_reflns_limit_l_min -20
_diffrn_reflns_number 18872
_diffrn_reflns_point_group_measured_fraction_full 0.974
_diffrn_reflns_point_group_measured_fraction_max 0.965
_diffrn_reflns_theta_full 67.686
_diffrn_reflns_theta_max 68.177
_diffrn_reflns_theta_min 4.089
_exptl_absorpt_coefficient_mu 1.688
_exptl_crystal_density_diffrn 1.288
_exptl_crystal_description block
_exptl_crystal_F_000 872
_refine_diff_density_max 0.879
_refine_diff_density_min -0.494
_refine_diff_density_rms 0.060
_refine_ls_extinction_method none
_refine_ls_goodness_of_fit_ref 1.061
_refine_ls_hydrogen_treatment constr
_refine_ls_matrix_type full
_refine_ls_number_parameters 559
_refine_ls_number_reflns 7631
_refine_ls_number_restraints 0
_refine_ls_restrained_S_all 1.061
_refine_ls_R_factor_all 0.0509
_refine_ls_R_factor_gt 0.0483
_refine_ls_shift/su_max 0.001
_refine_ls_shift/su_mean 0.000
_refine_ls_structure_factor_coef Fsqd
_refine_ls_weighting_details 'w=1/[\s^2^(Fo^2^)+(0.0897P)^2^+1.1511P] where P=(Fo^2^+2Fc^2^)/3'
_refine_ls_weighting_scheme calc
_refine_ls_wR_factor_gt 0.1408
_refine_ls_wR_factor_ref 0.1451
_reflns_Friedel_coverage 0.000
_reflns_number_gt 7150
_reflns_number_total 7631
_reflns_threshold_expression 'I > 2\s(I)'
_cod_data_source_file d1nj04428a2.cif
_cod_data_source_block 1
_cod_depositor_comments 'Adding full bibliography for 7061043--7061044.cif.'
_cod_original_cell_volume 2160.5
_cod_database_code 7061044
_shelx_shelxl_version_number 2016/4
_shelx_space_group_comment
;
The symmetry employed for this shelxl refinement is uniquely defined
by the following loop, which should always be used as a source of
symmetry information in preference to the above space-group names.
They are only intended as comments.
;
_olex2_refinement_description
;
1. Fixed Uiso
 At 1.2 times of:
  All C(H) groups, All C(H,H) groups
2.a Secondary CH2 refined with riding coordinates:
 C56(H56A,H56B)
2.b Aromatic/amide H refined with riding coordinates:
 C5(H5), C11(H11), C15(H15), C18(H18), C19(H19), C22(H22), C23(H23), C25(H25),
 C26(H26), C27(H27), C28(H28), C29(H29), C30(H30), C31(H31), C33(H33), C35(H35),
  C36(H36), C37(H37), C38(H38), C39(H39), C40(H40), C41(H41), C42(H42),
 C43(H43), C44(H44), C45(H45), C46(H46), C47(H47), C48(H48), C49(H49), C50(H50),
  C51(H51), C52(H52), C53(H53), C54(H54), C55(H55)
;
_olex2_submission_special_instructions 'No special instructions were received'

loop_
_space_group_symop_operation_xyz
'x, y, z'
'-x, -y, -z'

loop_
_atom_site_label
_atom_site_type_symbol
_atom_site_fract_x
_atom_site_fract_y
_atom_site_fract_z
_atom_site_U_iso_or_equiv
_atom_site_adp_type
_atom_site_occupancy
_atom_site_site_symmetry_order
_atom_site_calc_flag
_atom_site_refinement_flags_posn
_atom_site_refinement_flags_adp
_atom_site_refinement_flags_occupancy
_atom_site_disorder_assembly
_atom_site_disorder_group
N1 N 0.90846(13) 0.18865(13) 0.39101(9) 0.0198(3) Uani 1 1 d . . . . .
N2 N 1.03817(14) 0.14769(13) 0.29238(9) 0.0223(3) Uani 1 1 d . . . . .
N3 N 0.49521(16) 0.73636(14) 0.46941(10) 0.0298(4) Uani 1 1 d . . . . .
N4 N 1.06637(17) 0.49130(16) 0.26659(11) 0.0358(4) Uani 1 1 d . . . . .
C1 C 0.89717(15) 0.09466(15) 0.37074(10) 0.0193(3) Uani 1 1 d . . . . .
C2 C 0.97870(16) 0.07173(15) 0.31064(11) 0.0202(3) Uani 1 1 d . . . . .
C3 C 0.99415(16) 0.21649(15) 0.34103(11) 0.0212(3) Uani 1 1 d . . . . .
C4 C 0.54720(16) 0.63725(16) 0.51743(11) 0.0225(4) Uani 1 1 d . . . . .
C5 C 0.74736(16) 0.38691(16) 0.39314(11) 0.0216(4) Uani 1 1 d . . . . .
H5 H 0.736446 0.415551 0.334135 0.026 Uiso 1 1 calc R . . . .
C6 C 0.69234(15) 0.42340(16) 0.52599(11) 0.0203(3) Uani 1 1 d . . . . .
C7 C 0.61452(16) 0.50818(16) 0.57146(11) 0.0209(3) Uani 1 1 d . . . . .
C8 C 0.83180(15) 0.26578(15) 0.43768(11) 0.0197(3) Uani 1 1 d . . . . .
C9 C 0.83239(16) -0.05929(16) 0.36185(11) 0.0217(4) Uani 1 1 d . . . . .
C10 C 0.82150(16) 0.03012(15) 0.40009(11) 0.0205(3) Uani 1 1 d . . . . .
C11 C 0.67902(16) 0.46546(16) 0.43694(11) 0.0216(3) Uani 1 1 d . . . . .
H11 H 0.623324 0.547511 0.406808 0.026 Uiso 1 1 calc R . . . .
C12 C 0.31998(17) 0.89480(17) 0.94901(11) 0.0244(4) Uani 1 1 d . . . . .
C13 C 0.92380(16) -0.08903(15) 0.30124(11) 0.0216(4) Uani 1 1 d . . . . .
C14 C 1.03185(16) 0.31157(16) 0.34457(12) 0.0235(4) Uani 1 1 d . . . . .
C15 C 0.60022(16) 0.46969(16) 0.65537(11) 0.0234(4) Uani 1 1 d . . . . .
H15 H 0.641922 0.383741 0.683631 0.028 Uiso 1 1 calc R . . . .
C16 C 0.34722(16) 0.73225(17) 0.88388(11) 0.0242(4) Uani 1 1 d . . . . .
C17 C 0.40305(16) 0.66835(17) 0.82104(11) 0.0243(4) Uani 1 1 d . . . . .
C18 C 1.08604(17) -0.05232(17) 0.21864(11) 0.0249(4) Uani 1 1 d . . . . .
H18 H 1.132964 -0.007890 0.201986 0.030 Uiso 1 1 calc R . . . .
C19 C 0.84845(16) 0.22243(16) 0.52589(11) 0.0239(4) Uani 1 1 d . . . . .
H19 H 0.906000 0.140980 0.555514 0.029 Uiso 1 1 calc R . . . .
C20 C 0.52963(16) 0.54198(17) 0.70834(11) 0.0233(4) Uani 1 1 d . . . . .
C21 C 0.99652(16) -0.02297(16) 0.27523(11) 0.0216(4) Uani 1 1 d . . . . .
C22 C 0.43889(17) 0.54029(17) 0.84136(12) 0.0262(4) Uani 1 1 d . . . . .
H22 H 0.419950 0.496092 0.892240 0.031 Uiso 1 1 calc R . . . .
C23 C 0.77924(17) 0.30070(17) 0.56946(11) 0.0246(4) Uani 1 1 d . . . . .
H23 H 0.790658 0.271321 0.628474 0.029 Uiso 1 1 calc R . . . .
C24 C 0.25736(16) 0.69353(16) 0.93526(11) 0.0240(4) Uani 1 1 d . . . . .
C25 C 0.13780(18) 1.04554(17) 0.98595(12) 0.0282(4) Uani 1 1 d . . . . .
H25 H 0.052246 1.091183 0.980084 0.034 Uiso 1 1 calc R . . . .
C26 C 0.48751(17) 0.67201(17) 0.68596(11) 0.0257(4) Uani 1 1 d . . . . .
H26 H 0.501607 0.717354 0.633486 0.031 Uiso 1 1 calc R . . . .
C27 C 0.73719(17) 0.05165(17) 0.46125(12) 0.0254(4) Uani 1 1 d . . . . .
H27 H 0.731462 0.108126 0.487241 0.030 Uiso 1 1 calc R . . . .
C28 C 0.42569(17) 0.73312(17) 0.74070(12) 0.0263(4) Uani 1 1 d . . . . .
H28 H 0.398249 0.819242 0.724170 0.032 Uiso 1 1 calc R . . . .
C29 C 0.19182(17) 0.96293(17) 0.94192(11) 0.0252(4) Uani 1 1 d . . . . .
H29 H 0.141962 0.953022 0.907389 0.030 Uiso 1 1 calc R . . . .
C30 C 0.94581(18) -0.18535(17) 0.26876(12) 0.0261(4) Uani 1 1 d . . . . .
H30 H 0.899844 -0.230837 0.284897 0.031 Uiso 1 1 calc R . . . .
C31 C 0.50220(17) 0.47835(17) 0.78681(12) 0.0251(4) Uani 1 1 d . . . . .
H31 H 0.527046 0.392718 0.802560 0.030 Uiso 1 1 calc R . . . .
C32 C 0.38143(16) 0.81584(17) 0.89557(11) 0.0249(4) Uani 1 1 d . . . . .
C33 C 0.75321(17) -0.11796(17) 0.38462(12) 0.0269(4) Uani 1 1 d . . . . .
H33 H 0.757211 -0.174823 0.359500 0.032 Uiso 1 1 calc R . . . .
C34 C 0.48672(17) 0.83746(19) 0.85431(12) 0.0289(4) Uani 1 1 d . . . . .
C35 C 0.27565(18) 0.64869(17) 1.02417(12) 0.0289(4) Uani 1 1 d . . . . .
H35 H 0.342184 0.646803 1.051132 0.035 Uiso 1 1 calc R . . . .
C36 C 0.66352(18) -0.00965(18) 0.48290(13) 0.0313(4) Uani 1 1 d . . . . .
H36 H 0.609434 0.004422 0.523921 0.038 Uiso 1 1 calc R . . . .
C37 C 1.10442(18) -0.14641(17) 0.18787(11) 0.0285(4) Uani 1 1 d . . . . .
H37 H 1.163230 -0.165238 0.150249 0.034 Uiso 1 1 calc R . . . .
C38 C 0.15679(18) 0.69535(18) 0.89673(13) 0.0296(4) Uani 1 1 d . . . . .
H38 H 0.143856 0.722726 0.837834 0.036 Uiso 1 1 calc R . . . .
C39 C 0.39197(18) 0.9103(2) 1.00293(13) 0.0312(4) Uani 1 1 d . . . . .
H39 H 0.477591 0.865222 1.008893 0.037 Uiso 1 1 calc R . . . .
C40 C 1.03025(19) 0.40377(18) 0.26989(12) 0.0295(4) Uani 1 1 d . . . . .
H40 H 1.002286 0.404487 0.219120 0.035 Uiso 1 1 calc R . . . .
C41 C 1.03427(19) -0.21350(17) 0.21345(12) 0.0289(4) Uani 1 1 d . . . . .
H41 H 1.047180 -0.277609 0.193119 0.035 Uiso 1 1 calc R . . . .
C42 C 0.21052(19) 1.06031(18) 1.03847(12) 0.0304(4) Uani 1 1 d . . . . .
H42 H 0.173962 1.116094 1.067486 0.037 Uiso 1 1 calc R . . . .
C43 C 0.67001(18) -0.09312(18) 0.44319(14) 0.0316(4) Uani 1 1 d . . . . .
H43 H 0.617930 -0.132120 0.456341 0.038 Uiso 1 1 calc R . . . .
C44 C 1.0711(2) 0.31246(19) 0.42073(13) 0.0336(4) Uani 1 1 d . . . . .
H44 H 1.071700 0.253693 0.472149 0.040 Uiso 1 1 calc R . . . .
C45 C 0.4659(2) 0.9563(2) 0.79903(13) 0.0340(4) Uani 1 1 d . . . . .
H45 H 0.387586 1.022844 0.790086 0.041 Uiso 1 1 calc R . . . .
C46 C 0.1964(2) 0.60728(19) 1.07236(13) 0.0367(5) Uani 1 1 d . . . . .
H46 H 0.211194 0.576135 1.131264 0.044 Uiso 1 1 calc R . . . .
C47 C 0.3378(2) 0.9918(2) 1.04767(13) 0.0339(4) Uani 1 1 d . . . . .
H47 H 0.386864 1.000301 1.083678 0.041 Uiso 1 1 calc R . . . .
C48 C 0.07534(19) 0.6564(2) 0.94586(15) 0.0368(5) Uani 1 1 d . . . . .
H48 H 0.007052 0.660388 0.919531 0.044 Uiso 1 1 calc R . . . .
C49 C 0.60577(19) 0.7397(2) 0.87041(15) 0.0402(5) Uani 1 1 d . . . . .
H49 H 0.621002 0.660589 0.908278 0.048 Uiso 1 1 calc R . . . .
C50 C 1.1067(2) 0.48817(19) 0.34089(14) 0.0364(5) Uani 1 1 d . . . . .
H50 H 1.134317 0.546906 0.339902 0.044 Uiso 1 1 calc R . . . .
C51 C 1.1092(2) 0.4022(2) 0.41864(14) 0.0381(5) Uani 1 1 d . . . . .
H51 H 1.136037 0.404663 0.468570 0.046 Uiso 1 1 calc R . . . .
C52 C 0.0957(2) 0.61169(19) 1.03396(15) 0.0394(5) Uani 1 1 d . . . . .
H52 H 0.041813 0.584996 1.066667 0.047 Uiso 1 1 calc R . . . .
C53 C 0.5619(2) 0.9759(3) 0.75721(16) 0.0476(6) Uani 1 1 d . . . . .
H53 H 0.547253 1.054595 0.719026 0.057 Uiso 1 1 calc R . . . .
C54 C 0.6798(2) 0.8770(3) 0.77282(18) 0.0564(8) Uani 1 1 d . . . . .
H54 H 0.744113 0.889432 0.744750 0.068 Uiso 1 1 calc R . . . .
C55 C 0.7013(2) 0.7606(3) 0.82987(18) 0.0528(7) Uani 1 1 d . . . . .
H55 H 0.780826 0.695471 0.841263 0.063 Uiso 1 1 calc R . . . .
Cl1 Cl 0.24113(6) 1.35951(6) 0.91049(4) 0.05355(18) Uani 1 1 d . . . . .
Cl2 Cl 0.30031(8) 1.30655(6) 0.75314(4) 0.0602(2) Uani 1 1 d . . . . .
C56 C 0.2394(3) 1.2709(2) 0.85039(15) 0.0500(6) Uani 1 1 d . . . . .
H56A H 0.154840 1.285500 0.839593 0.060 Uiso 1 1 calc R . . . .
H56B H 0.286904 1.182773 0.882901 0.060 Uiso 1 1 calc R . . . .

loop_
_atom_site_aniso_label
_atom_site_aniso_U_11
_atom_site_aniso_U_22
_atom_site_aniso_U_33
_atom_site_aniso_U_23
_atom_site_aniso_U_13
_atom_site_aniso_U_12
N1 0.0223(7) 0.0185(7) 0.0222(7) -0.0097(6) 0.0070(6) -0.0107(6)
N2 0.0238(7) 0.0213(7) 0.0232(7) -0.0084(6) 0.0070(6) -0.0109(6)
N3 0.0358(9) 0.0233(8) 0.0303(8) -0.0115(7) 0.0106(7) -0.0121(7)
N4 0.0470(10) 0.0317(9) 0.0356(9) -0.0090(7) 0.0089(8) -0.0259(8)
C1 0.0207(8) 0.0168(7) 0.0194(8) -0.0074(6) 0.0033(7) -0.0068(6)
C2 0.0216(8) 0.0194(8) 0.0190(8) -0.0063(6) 0.0042(7) -0.0088(7)
C3 0.0225(8) 0.0196(8) 0.0212(8) -0.0059(6) 0.0051(7) -0.0101(7)
C4 0.0240(8) 0.0254(9) 0.0244(9) -0.0146(8) 0.0104(7) -0.0128(7)
C5 0.0242(8) 0.0222(8) 0.0196(8) -0.0072(7) 0.0056(7) -0.0115(7)
C6 0.0208(8) 0.0218(8) 0.0231(8) -0.0111(7) 0.0067(7) -0.0116(7)
C7 0.0209(8) 0.0217(8) 0.0243(8) -0.0114(7) 0.0051(7) -0.0108(7)
C8 0.0210(8) 0.0212(8) 0.0227(8) -0.0119(7) 0.0072(7) -0.0116(7)
C9 0.0219(8) 0.0204(8) 0.0220(8) -0.0075(7) 0.0026(7) -0.0085(7)
C10 0.0208(8) 0.0189(8) 0.0224(8) -0.0079(7) 0.0046(7) -0.0088(7)
C11 0.0221(8) 0.0191(8) 0.0231(8) -0.0067(7) 0.0051(7) -0.0092(7)
C12 0.0265(9) 0.0279(9) 0.0239(9) -0.0137(7) 0.0088(7) -0.0138(7)
C13 0.0249(9) 0.0195(8) 0.0184(8) -0.0066(6) 0.0020(7) -0.0080(7)
C14 0.0214(8) 0.0224(8) 0.0292(9) -0.0102(7) 0.0068(7) -0.0111(7)
C15 0.0240(8) 0.0222(8) 0.0253(9) -0.0115(7) 0.0053(7) -0.0092(7)
C16 0.0229(8) 0.0259(9) 0.0202(8) -0.0092(7) 0.0016(7) -0.0067(7)
C17 0.0219(8) 0.0285(9) 0.0230(9) -0.0129(7) 0.0027(7) -0.0084(7)
C18 0.0300(9) 0.0241(8) 0.0210(8) -0.0086(7) 0.0075(7) -0.0121(7)
C19 0.0244(9) 0.0202(8) 0.0231(9) -0.0078(7) 0.0018(7) -0.0059(7)
C20 0.0226(8) 0.0262(9) 0.0231(9) -0.0122(7) 0.0041(7) -0.0100(7)
C21 0.0241(8) 0.0202(8) 0.0185(8) -0.0072(6) 0.0027(7) -0.0076(7)
C22 0.0270(9) 0.0287(9) 0.0228(9) -0.0108(7) 0.0058(7) -0.0111(7)
C23 0.0274(9) 0.0247(9) 0.0209(8) -0.0101(7) 0.0032(7) -0.0093(7)
C24 0.0255(9) 0.0205(8) 0.0230(9) -0.0099(7) 0.0045(7) -0.0059(7)
C25 0.0307(10) 0.0265(9) 0.0271(9) -0.0101(7) 0.0118(8) -0.0127(8)
C26 0.0312(9) 0.0262(9) 0.0210(8) -0.0108(7) 0.0055(7) -0.0122(8)
C27 0.0256(9) 0.0237(8) 0.0311(9) -0.0139(7) 0.0102(7) -0.0120(7)
C28 0.0293(9) 0.0238(9) 0.0251(9) -0.0110(7) 0.0026(7) -0.0091(7)
C29 0.0268(9) 0.0263(9) 0.0237(9) -0.0100(7) 0.0060(7) -0.0120(7)
C30 0.0321(9) 0.0236(8) 0.0251(9) -0.0097(7) 0.0033(7) -0.0136(7)
C31 0.0268(9) 0.0221(8) 0.0253(9) -0.0097(7) 0.0034(7) -0.0089(7)
C32 0.0229(9) 0.0300(9) 0.0220(8) -0.0127(7) 0.0039(7) -0.0091(7)
C33 0.0289(9) 0.0246(9) 0.0322(10) -0.0127(7) 0.0047(8) -0.0143(8)
C34 0.0255(9) 0.0432(11) 0.0291(9) -0.0242(8) 0.0083(8) -0.0168(8)
C35 0.0323(10) 0.0262(9) 0.0237(9) -0.0105(7) 0.0036(8) -0.0075(8)
C36 0.0272(9) 0.0309(10) 0.0407(11) -0.0168(8) 0.0159(8) -0.0152(8)
C37 0.0341(10) 0.0266(9) 0.0209(9) -0.0112(7) 0.0078(8) -0.0083(8)
C38 0.0301(10) 0.0288(9) 0.0303(10) -0.0142(8) 0.0050(8) -0.0105(8)
C39 0.0279(9) 0.0418(11) 0.0302(10) -0.0193(8) 0.0069(8) -0.0163(8)
C40 0.0393(11) 0.0288(9) 0.0266(9) -0.0111(8) 0.0101(8) -0.0203(8)
C41 0.0396(11) 0.0227(9) 0.0246(9) -0.0129(7) 0.0044(8) -0.0106(8)
C42 0.0432(11) 0.0292(9) 0.0271(9) -0.0161(8) 0.0172(8) -0.0200(9)
C43 0.0274(9) 0.0318(10) 0.0438(11) -0.0149(9) 0.0108(9) -0.0197(8)
C44 0.0408(11) 0.0329(10) 0.0300(10) -0.0053(8) -0.0003(8) -0.0223(9)
C45 0.0369(11) 0.0478(12) 0.0331(10) -0.0241(9) 0.0127(9) -0.0260(10)
C46 0.0477(12) 0.0285(10) 0.0280(10) -0.0110(8) 0.0140(9) -0.0118(9)
C47 0.0416(11) 0.0452(12) 0.0293(10) -0.0205(9) 0.0099(9) -0.0269(10)
C48 0.0317(10) 0.0359(11) 0.0514(13) -0.0238(10) 0.0103(9) -0.0164(9)
C49 0.0269(10) 0.0569(13) 0.0462(12) -0.0353(11) 0.0089(9) -0.0144(10)
C50 0.0382(11) 0.0301(10) 0.0464(12) -0.0097(9) -0.0002(9) -0.0218(9)
C51 0.0464(12) 0.0385(11) 0.0371(11) -0.0111(9) -0.0038(9) -0.0259(10)
C52 0.0438(12) 0.0318(10) 0.0476(13) -0.0197(9) 0.0247(10) -0.0187(9)
C53 0.0602(15) 0.0754(17) 0.0427(12) -0.0359(12) 0.0267(11) -0.0520(14)
C54 0.0443(14) 0.107(2) 0.0640(17) -0.0629(18) 0.0357(13) -0.0526(15)
C55 0.0290(11) 0.087(2) 0.0631(16) -0.0519(16) 0.0176(11) -0.0258(12)
Cl1 0.0599(4) 0.0643(4) 0.0577(4) -0.0357(3) 0.0121(3) -0.0359(3)
Cl2 0.0984(5) 0.0611(4) 0.0488(4) -0.0248(3) 0.0325(3) -0.0579(4)
C56 0.0797(18) 0.0500(14) 0.0390(12) -0.0188(11) 0.0152(12) -0.0433(14)

loop_
_atom_type_symbol
_atom_type_description
_atom_type_scat_dispersion_real
_atom_type_scat_dispersion_imag
_atom_type_scat_source
C C 0.0181 0.0091 'International Tables Vol C Tables 4.2.6.8 and 6.1.1.4'
H H 0.0000 0.0000 'International Tables Vol C Tables 4.2.6.8 and 6.1.1.4'
Cl Cl 0.3639 0.7018 'International Tables Vol C Tables 4.2.6.8 and 6.1.1.4'
N N 0.0311 0.0180 'International Tables Vol C Tables 4.2.6.8 and 6.1.1.4'

loop_
_geom_angle_atom_site_label_1
_geom_angle_atom_site_label_2
_geom_angle_atom_site_label_3
_geom_angle
_geom_angle_site_symmetry_1
_geom_angle_site_symmetry_3
_geom_angle_publ_flag
C1 N1 C8 129.83(14) . . ?
C3 N1 C1 106.24(14) . . ?
C3 N1 C8 122.56(14) . . ?
C3 N2 C2 104.77(14) . . ?
C40 N4 C50 116.84(17) . . ?
N1 C1 C10 132.14(15) . . ?
C2 C1 N1 104.63(14) . . ?
C2 C1 C10 123.22(15) . . ?
N2 C2 C1 111.75(15) . . ?
N2 C2 C21 126.69(15) . . ?
C1 C2 C21 121.55(16) . . ?
N1 C3 C14 122.59(15) . . ?
N2 C3 N1 112.60(15) . . ?
N2 C3 C14 124.80(15) . . ?
N3 C4 C7 174.72(18) . . ?
C8 C5 H5 120.2 . . ?
C8 C5 C11 119.55(16) . . ?
C11 C5 H5 120.2 . . ?
C11 C6 C7 120.04(15) . . ?
C23 C6 C7 121.85(15) . . ?
C23 C6 C11 118.10(15) . . ?
C4 C7 C6 114.14(15) . . ?
C15 C7 C4 121.43(15) . . ?
C15 C7 C6 124.33(16) . . ?
C5 C8 N1 118.70(15) . . ?
C5 C8 C19 120.47(15) . . ?
C19 C8 N1 120.67(15) . . ?
C10 C9 C13 120.87(15) . . ?
C33 C9 C10 117.69(16) . . ?
C33 C9 C13 121.44(16) . . ?
C9 C10 C1 116.10(15) . . ?
C27 C10 C1 124.54(16) . . ?
C27 C10 C9 119.35(16) . . ?
C5 C11 C6 121.14(15) . . ?
C5 C11 H11 119.4 . . ?
C6 C11 H11 119.4 . . ?
C29 C12 C32 121.90(16) . . ?
C29 C12 C39 118.04(16) . . ?
C39 C12 C32 119.84(16) . . ?
C21 C13 C9 120.29(15) . . ?
C30 C13 C9 122.47(16) . . ?
C30 C13 C21 117.21(16) . . ?
C40 C14 C3 119.84(17) . . ?
C40 C14 C44 117.84(17) . . ?
C44 C14 C3 122.32(16) . . ?
C7 C15 H15 114.9 . . ?
C7 C15 C20 130.20(17) . . ?
C20 C15 H15 114.9 . . ?
C24 C16 C17 115.94(15) . . ?
C32 C16 C17 121.36(17) . . ?
C32 C16 C24 122.63(16) . . ?
C22 C17 C16 120.95(16) . . ?
C22 C17 C28 117.42(16) . . ?
C28 C17 C16 121.59(16) . . ?
C21 C18 H18 119.8 . . ?
C37 C18 H18 119.8 . . ?
C37 C18 C21 120.35(17) . . ?
C8 C19 H19 120.1 . . ?
C23 C19 C8 119.85(16) . . ?
C23 C19 H19 120.1 . . ?
C26 C20 C15 124.19(16) . . ?
C31 C20 C15 118.35(16) . . ?
C31 C20 C26 117.46(16) . . ?
C13 C21 C2 117.75(15) . . ?
C18 C21 C2 121.40(16) . . ?
C18 C21 C13 120.82(16) . . ?
C17 C22 H22 119.5 . . ?
C31 C22 C17 120.99(17) . . ?
C31 C22 H22 119.5 . . ?
C6 C23 H23 119.6 . . ?
C19 C23 C6 120.86(16) . . ?
C19 C23 H23 119.6 . . ?
C35 C24 C16 120.46(17) . . ?
C38 C24 C16 121.33(16) . . ?
C38 C24 C35 118.14(18) . . ?
C29 C25 H25 119.8 . . ?
C42 C25 H25 119.8 . . ?
C42 C25 C29 120.43(18) . . ?
C20 C26 H26 119.5 . . ?
C28 C26 C20 120.93(17) . . ?
C28 C26 H26 119.5 . . ?
C10 C27 H27 119.5 . . ?
C36 C27 C10 120.98(17) . . ?
C36 C27 H27 119.5 . . ?
C17 C28 H28 119.2 . . ?
C26 C28 C17 121.59(17) . . ?
C26 C28 H28 119.2 . . ?
C12 C29 H29 119.7 . . ?
C25 C29 C12 120.68(17) . . ?
C25 C29 H29 119.7 . . ?
C13 C30 H30 119.3 . . ?
C41 C30 C13 121.41(17) . . ?
C41 C30 H30 119.3 . . ?
C20 C31 H31 119.3 . . ?
C22 C31 C20 121.45(17) . . ?
C22 C31 H31 119.3 . . ?
C12 C32 C34 113.45(15) . . ?
C16 C32 C12 124.67(17) . . ?
C16 C32 C34 121.88(16) . . ?
C9 C33 H33 119.2 . . ?
C43 C33 C9 121.62(17) . . ?
C43 C33 H33 119.2 . . ?
C45 C34 C32 119.92(18) . . ?
C49 C34 C32 120.67(19) . . ?
C49 C34 C45 119.41(19) . . ?
C24 C35 H35 119.5 . . ?
C46 C35 C24 121.02(19) . . ?
C46 C35 H35 119.5 . . ?
C27 C36 H36 120.0 . . ?
C27 C36 C43 119.92(18) . . ?
C43 C36 H36 120.0 . . ?
C18 C37 H37 120.2 . . ?
C18 C37 C41 119.67(17) . . ?
C41 C37 H37 120.2 . . ?
C24 C38 H38 119.8 . . ?
C24 C38 C48 120.47(19) . . ?
C48 C38 H38 119.8 . . ?
C12 C39 H39 119.4 . . ?
C47 C39 C12 121.21(18) . . ?
C47 C39 H39 119.4 . . ?
N4 C40 C14 124.09(18) . . ?
N4 C40 H40 118.0 . . ?
C14 C40 H40 118.0 . . ?
C30 C41 C37 120.55(17) . . ?
C30 C41 H41 119.7 . . ?
C37 C41 H41 119.7 . . ?
C25 C42 H42 120.1 . . ?
C47 C42 C25 119.81(17) . . ?
C47 C42 H42 120.1 . . ?
C33 C43 C36 120.36(17) . . ?
C33 C43 H43 119.8 . . ?
C36 C43 H43 119.8 . . ?
C14 C44 H44 120.5 . . ?
C51 C44 C14 118.94(19) . . ?
C51 C44 H44 120.5 . . ?
C34 C45 H45 119.9 . . ?
C53 C45 C34 120.3(2) . . ?
C53 C45 H45 119.9 . . ?
C35 C46 H46 119.7 . . ?
C52 C46 C35 120.58(19) . . ?
C52 C46 H46 119.7 . . ?
C39 C47 H47 120.1 . . ?
C42 C47 C39 119.80(18) . . ?
C42 C47 H47 120.1 . . ?
C38 C48 H48 119.8 . . ?
C52 C48 C38 120.3(2) . . ?
C52 C48 H48 119.8 . . ?
C34 C49 H49 120.1 . . ?
C55 C49 C34 119.9(2) . . ?
C55 C49 H49 120.1 . . ?
N4 C50 H50 118.3 . . ?
N4 C50 C51 123.48(18) . . ?
C51 C50 H50 118.3 . . ?
C44 C51 H51 120.6 . . ?
C50 C51 C44 118.8(2) . . ?
C50 C51 H51 120.6 . . ?
C46 C52 C48 119.4(2) . . ?
C46 C52 H52 120.3 . . ?
C48 C52 H52 120.3 . . ?
C45 C53 H53 120.2 . . ?
C54 C53 C45 119.6(3) . . ?
C54 C53 H53 120.2 . . ?
C53 C54 H54 120.0 . . ?
C55 C54 C53 120.0(2) . . ?
C55 C54 H54 120.0 . . ?
C49 C55 H55 119.7 . . ?
C54 C55 C49 120.7(2) . . ?
C54 C55 H55 119.7 . . ?
Cl1 C56 Cl2 112.92(13) . . ?
Cl1 C56 H56A 109.0 . . ?
Cl1 C56 H56B 109.0 . . ?
Cl2 C56 H56A 109.0 . . ?
Cl2 C56 H56B 109.0 . . ?
H56A C56 H56B 107.8 . . ?

loop_
_geom_bond_atom_site_label_1
_geom_bond_atom_site_label_2
_geom_bond_distance
_geom_bond_site_symmetry_2
_geom_bond_publ_flag
N1 C1 1.398(2) . ?
N1 C3 1.385(2) . ?
N1 C8 1.438(2) . ?
N2 C2 1.379(2) . ?
N2 C3 1.316(2) . ?
N3 C4 1.145(2) . ?
N4 C40 1.336(3) . ?
N4 C50 1.346(3) . ?
C1 C2 1.383(2) . ?
C1 C10 1.437(2) . ?
C2 C21 1.438(2) . ?
C3 C14 1.473(2) . ?
C4 C7 1.444(2) . ?
C5 H5 0.9300 . ?
C5 C8 1.381(2) . ?
C5 C11 1.385(2) . ?
C6 C7 1.486(2) . ?
C6 C11 1.403(2) . ?
C6 C23 1.398(2) . ?
C7 C15 1.357(3) . ?
C8 C19 1.390(2) . ?
C9 C10 1.431(2) . ?
C9 C13 1.473(2) . ?
C9 C33 1.410(3) . ?
C10 C27 1.413(2) . ?
C11 H11 0.9300 . ?
C12 C29 1.394(3) . ?
C12 C32 1.495(2) . ?
C12 C39 1.401(3) . ?
C13 C21 1.415(2) . ?
C13 C30 1.412(2) . ?
C14 C40 1.392(3) . ?
C14 C44 1.393(3) . ?
C15 H15 0.9300 . ?
C15 C20 1.462(2) . ?
C16 C17 1.497(2) . ?
C16 C24 1.494(3) . ?
C16 C32 1.358(3) . ?
C17 C22 1.399(3) . ?
C17 C28 1.408(3) . ?
C18 H18 0.9300 . ?
C18 C21 1.409(2) . ?
C18 C37 1.377(3) . ?
C19 H19 0.9300 . ?
C19 C23 1.383(2) . ?
C20 C26 1.407(3) . ?
C20 C31 1.403(3) . ?
C22 H22 0.9300 . ?
C22 C31 1.386(3) . ?
C23 H23 0.9300 . ?
C24 C35 1.402(3) . ?
C24 C38 1.393(3) . ?
C25 H25 0.9300 . ?
C25 C29 1.390(3) . ?
C25 C42 1.385(3) . ?
C26 H26 0.9300 . ?
C26 C28 1.378(3) . ?
C27 H27 0.9300 . ?
C27 C36 1.375(3) . ?
C28 H28 0.9300 . ?
C29 H29 0.9300 . ?
C30 H30 0.9300 . ?
C30 C41 1.383(3) . ?
C31 H31 0.9300 . ?
C32 C34 1.498(3) . ?
C33 H33 0.9300 . ?
C33 C43 1.379(3) . ?
C34 C45 1.395(3) . ?
C34 C49 1.394(3) . ?
C35 H35 0.9300 . ?
C35 C46 1.381(3) . ?
C36 H36 0.9300 . ?
C36 C43 1.397(3) . ?
C37 H37 0.9300 . ?
C37 C41 1.398(3) . ?
C38 H38 0.9300 . ?
C38 C48 1.395(3) . ?
C39 H39 0.9300 . ?
C39 C47 1.390(3) . ?
C40 H40 0.9300 . ?
C41 H41 0.9300 . ?
C42 H42 0.9300 . ?
C42 C47 1.384(3) . ?
C43 H43 0.9300 . ?
C44 H44 0.9300 . ?
C44 C51 1.384(3) . ?
C45 H45 0.9300 . ?
C45 C53 1.391(3) . ?
C46 H46 0.9300 . ?
C46 C52 1.377(3) . ?
C47 H47 0.9300 . ?
C48 H48 0.9300 . ?
C48 C52 1.390(3) . ?
C49 H49 0.9300 . ?
C49 C55 1.385(3) . ?
C50 H50 0.9300 . ?
C50 C51 1.384(3) . ?
C51 H51 0.9300 . ?
C52 H52 0.9300 . ?
C53 H53 0.9300 . ?
C53 C54 1.391(4) . ?
C54 H54 0.9300 . ?
C54 C55 1.379(4) . ?
C55 H55 0.9300 . ?
Cl1 C56 1.745(2) . ?
Cl2 C56 1.754(2) . ?
C56 H56A 0.9700 . ?
C56 H56B 0.9700 . ?

loop_
_geom_torsion_atom_site_label_1
_geom_torsion_atom_site_label_2
_geom_torsion_atom_site_label_3
_geom_torsion_atom_site_label_4
_geom_torsion
_geom_torsion_site_symmetry_1
_geom_torsion_site_symmetry_2
_geom_torsion_site_symmetry_3
_geom_torsion_site_symmetry_4
_geom_torsion_publ_flag
N1 C1 C2 N2 -0.70(19) . . . . ?
N1 C1 C2 C21 178.24(15) . . . . ?
N1 C1 C10 C9 177.86(17) . . . . ?
N1 C1 C10 C27 -0.5(3) . . . . ?
N1 C3 C14 C40 -129.69(19) . . . . ?
N1 C3 C14 C44 51.1(3) . . . . ?
N1 C8 C19 C23 175.91(15) . . . . ?
N2 C2 C21 C13 -178.62(16) . . . . ?
N2 C2 C21 C18 3.4(3) . . . . ?
N2 C3 C14 C40 51.5(3) . . . . ?
N2 C3 C14 C44 -127.7(2) . . . . ?
N4 C50 C51 C44 1.5(4) . . . . ?
C1 N1 C3 N2 -0.73(19) . . . . ?
C1 N1 C3 C14 -179.63(15) . . . . ?
C1 N1 C8 C5 -100.9(2) . . . . ?
C1 N1 C8 C19 83.7(2) . . . . ?
C1 C2 C21 C13 2.6(2) . . . . ?
C1 C2 C21 C18 -175.36(16) . . . . ?
C1 C10 C27 C36 176.71(17) . . . . ?
C2 N2 C3 N1 0.29(19) . . . . ?
C2 N2 C3 C14 179.16(16) . . . . ?
C2 C1 C10 C9 -1.5(2) . . . . ?
C2 C1 C10 C27 -179.86(17) . . . . ?
C3 N1 C1 C2 0.83(17) . . . . ?
C3 N1 C1 C10 -178.60(17) . . . . ?
C3 N1 C8 C5 63.8(2) . . . . ?
C3 N1 C8 C19 -111.60(19) . . . . ?
C3 N2 C2 C1 0.27(19) . . . . ?
C3 N2 C2 C21 -178.60(16) . . . . ?
C3 C14 C40 N4 -177.84(18) . . . . ?
C3 C14 C44 C51 177.74(19) . . . . ?
C4 C7 C15 C20 -5.4(3) . . . . ?
C5 C8 C19 C23 0.6(3) . . . . ?
C6 C7 C15 C20 178.52(17) . . . . ?
C7 C6 C11 C5 -177.73(15) . . . . ?
C7 C6 C23 C19 178.35(16) . . . . ?
C7 C15 C20 C26 -17.6(3) . . . . ?
C7 C15 C20 C31 162.76(19) . . . . ?
C8 N1 C1 C2 167.47(16) . . . . ?
C8 N1 C1 C10 -12.0(3) . . . . ?
C8 N1 C3 N2 -168.58(15) . . . . ?
C8 N1 C3 C14 12.5(2) . . . . ?
C8 C5 C11 C6 -1.2(3) . . . . ?
C8 C19 C23 C6 0.0(3) . . . . ?
C9 C10 C27 C36 -1.6(3) . . . . ?
C9 C13 C21 C2 0.7(2) . . . . ?
C9 C13 C21 C18 178.68(16) . . . . ?
C9 C13 C30 C41 -178.43(17) . . . . ?
C9 C33 C43 C36 -1.1(3) . . . . ?
C10 C1 C2 N2 178.79(15) . . . . ?
C10 C1 C2 C21 -2.3(3) . . . . ?
C10 C9 C13 C21 -4.5(2) . . . . ?
C10 C9 C13 C30 173.53(16) . . . . ?
C10 C9 C33 C43 -1.6(3) . . . . ?
C10 C27 C36 C43 -1.1(3) . . . . ?
C11 C5 C8 N1 -175.39(15) . . . . ?
C11 C5 C8 C19 0.0(3) . . . . ?
C11 C6 C7 C4 -11.5(2) . . . . ?
C11 C6 C7 C15 164.80(17) . . . . ?
C11 C6 C23 C19 -1.1(3) . . . . ?
C12 C32 C34 C45 -59.7(2) . . . . ?
C12 C32 C34 C49 120.48(19) . . . . ?
C12 C39 C47 C42 -0.7(3) . . . . ?
C13 C9 C10 C1 4.8(2) . . . . ?
C13 C9 C10 C27 -176.78(16) . . . . ?
C13 C9 C33 C43 178.07(17) . . . . ?
C13 C30 C41 C37 -0.2(3) . . . . ?
C14 C44 C51 C50 0.2(3) . . . . ?
C15 C20 C26 C28 -177.37(17) . . . . ?
C15 C20 C31 C22 178.04(17) . . . . ?
C16 C17 C22 C31 -173.21(17) . . . . ?
C16 C17 C28 C26 173.83(17) . . . . ?
C16 C24 C35 C46 -177.03(17) . . . . ?
C16 C24 C38 C48 178.68(17) . . . . ?
C16 C32 C34 C45 120.1(2) . . . . ?
C16 C32 C34 C49 -59.8(3) . . . . ?
C17 C16 C24 C35 124.04(18) . . . . ?
C17 C16 C24 C38 -53.0(2) . . . . ?
C17 C16 C32 C12 172.32(16) . . . . ?
C17 C16 C32 C34 -7.4(3) . . . . ?
C17 C22 C31 C20 -1.8(3) . . . . ?
C18 C37 C41 C30 0.6(3) . . . . ?
C20 C26 C28 C17 0.5(3) . . . . ?
C21 C13 C30 C41 -0.4(3) . . . . ?
C21 C18 C37 C41 -0.4(3) . . . . ?
C22 C17 C28 C26 -3.9(3) . . . . ?
C23 C6 C7 C4 169.01(16) . . . . ?
C23 C6 C7 C15 -14.7(3) . . . . ?
C23 C6 C11 C5 1.8(3) . . . . ?
C24 C16 C17 C22 -40.2(2) . . . . ?
C24 C16 C17 C28 142.10(17) . . . . ?
C24 C16 C32 C12 -10.8(3) . . . . ?
C24 C16 C32 C34 169.47(17) . . . . ?
C24 C35 C46 C52 -1.4(3) . . . . ?
C24 C38 C48 C52 -2.0(3) . . . . ?
C25 C42 C47 C39 1.2(3) . . . . ?
C26 C20 C31 C22 -1.7(3) . . . . ?
C27 C36 C43 C33 2.4(3) . . . . ?
C28 C17 C22 C31 4.6(3) . . . . ?
C29 C12 C32 C16 -48.3(3) . . . . ?
C29 C12 C32 C34 131.39(18) . . . . ?
C29 C12 C39 C47 -0.5(3) . . . . ?
C29 C25 C42 C47 -0.4(3) . . . . ?
C30 C13 C21 C2 -177.41(15) . . . . ?
C30 C13 C21 C18 0.6(2) . . . . ?
C31 C20 C26 C28 2.3(3) . . . . ?
C32 C12 C29 C25 -173.34(17) . . . . ?
C32 C12 C39 C47 174.21(18) . . . . ?
C32 C16 C17 C22 136.81(19) . . . . ?
C32 C16 C17 C28 -40.9(3) . . . . ?
C32 C16 C24 C35 -53.0(2) . . . . ?
C32 C16 C24 C38 130.01(19) . . . . ?
C32 C34 C45 C53 -176.82(18) . . . . ?
C32 C34 C49 C55 178.21(18) . . . . ?
C33 C9 C10 C1 -175.58(15) . . . . ?
C33 C9 C10 C27 2.9(2) . . . . ?
C33 C9 C13 C21 175.85(16) . . . . ?
C33 C9 C13 C30 -6.1(3) . . . . ?
C34 C45 C53 C54 -2.0(3) . . . . ?
C34 C49 C55 C54 -0.8(3) . . . . ?
C35 C24 C38 C48 1.6(3) . . . . ?
C35 C46 C52 C48 1.1(3) . . . . ?
C37 C18 C21 C2 177.70(17) . . . . ?
C37 C18 C21 C13 -0.2(3) . . . . ?
C38 C24 C35 C46 0.1(3) . . . . ?
C38 C48 C52 C46 0.6(3) . . . . ?
C39 C12 C29 C25 1.3(3) . . . . ?
C39 C12 C32 C16 137.2(2) . . . . ?
C39 C12 C32 C34 -43.1(2) . . . . ?
C40 N4 C50 C51 -1.6(3) . . . . ?
C40 C14 C44 C51 -1.5(3) . . . . ?
C42 C25 C29 C12 -0.8(3) . . . . ?
C44 C14 C40 N4 1.4(3) . . . . ?
C45 C34 C49 C55 -1.6(3) . . . . ?
C45 C53 C54 C55 -0.4(3) . . . . ?
C49 C34 C45 C53 3.0(3) . . . . ?
C50 N4 C40 C14 0.1(3) . . . . ?
C53 C54 C55 C49 1.8(4) . . . . ?
